data_7212740
loop_
_publ_author_name
'Bolligarla, Ramababu'
'Das, Samar K.'

_publ_section_title
;
 Dimensionality of coordination polymers decided by the type of
 hybridization of the central carbon atom of the solvent molecule that
 coordinates to an alkali metal cation: from discrete to 3D networks based
 on a gold(iii) bis(dithiolene) complex
;
_journal_issue 11
_journal_name_full CrystEngComm
_journal_page_first 3409
_journal_paper_doi 10.1039/c0ce00097c
_journal_volume 12
_journal_year 2010
_chemical_formula_moiety 'C18 H18 Au N6 Na O2 S6'
_chemical_formula_sum 'C18 H18 Au N6 Na O2 S6'
_chemical_formula_weight 762.70
_chemical_name_systematic
;
?
;
_space_group_IT_number 2
_symmetry_cell_setting triclinic
_symmetry_space_group_name_Hall '-P 1'
_symmetry_space_group_name_H-M 'P -1'
_atom_sites_solution_hydrogens geom
_atom_sites_solution_primary direct
_atom_sites_solution_secondary difmap
_audit_creation_method SHELXL-97
_cell_angle_alpha 106.4670(10)
_cell_angle_beta 95.2890(10)
_cell_angle_gamma 98.9410(10)
_cell_formula_units_Z 1
_cell_length_a 8.4687(7)
_cell_length_b 8.6531(7)
_cell_length_c 9.2081(7)
_cell_measurement_reflns_used 6405
_cell_measurement_temperature 100(2)
_cell_measurement_theta_max 26.02
_cell_measurement_theta_min 2.33
_cell_volume 632.59(9)
_computing_cell_refinement 'Bruker SMART'
_computing_data_collection 'Bruker SMART'
_computing_data_reduction 'Bruker SAINT'
_computing_molecular_graphics 'Bruker SHELXTL'
_computing_publication_material 'Bruker SHELXTL'
_computing_structure_refinement 'SHELXL-97 (Sheldrick, 1997)'
_computing_structure_solution 'SHELXS-97 (Sheldrick, 1990)'
_diffrn_ambient_temperature 100(2)
_diffrn_measured_fraction_theta_full 0.984
_diffrn_measured_fraction_theta_max 0.984
_diffrn_measurement_device_type 'CCD area detector'
_diffrn_measurement_method 'phi and omega scans'
_diffrn_radiation_monochromator graphite
_diffrn_radiation_source 'fine-focus sealed tube'
_diffrn_radiation_type MoK\a
_diffrn_radiation_wavelength 0.71073
_diffrn_reflns_av_R_equivalents 0.0155
_diffrn_reflns_av_sigmaI/netI 0.0182
_diffrn_reflns_limit_h_max 10
_diffrn_reflns_limit_h_min -10
_diffrn_reflns_limit_k_max 10
_diffrn_reflns_limit_k_min -10
_diffrn_reflns_limit_l_max 11
_diffrn_reflns_limit_l_min -11
_diffrn_reflns_number 6479
_diffrn_reflns_theta_full 26.02
_diffrn_reflns_theta_max 26.02
_diffrn_reflns_theta_min 2.33
_exptl_absorpt_coefficient_mu 6.356
_exptl_absorpt_correction_T_max 0.5690
_exptl_absorpt_correction_T_min 0.1664
_exptl_absorpt_correction_type empirical
_exptl_absorpt_process_details 'Bruker SADABS'
_exptl_crystal_colour winered
_exptl_crystal_density_diffrn 2.002
_exptl_crystal_density_method 'not measured'
_exptl_crystal_description block
_exptl_crystal_F_000 370
_exptl_crystal_size_max 0.44
_exptl_crystal_size_mid 0.22
_exptl_crystal_size_min 0.10
_refine_diff_density_max 1.008
_refine_diff_density_min -1.114
_refine_diff_density_rms 0.096
_refine_ls_extinction_method none
_refine_ls_goodness_of_fit_ref 1.073
_refine_ls_hydrogen_treatment constr
_refine_ls_matrix_type full
_refine_ls_number_parameters 159
_refine_ls_number_reflns 2463
_refine_ls_number_restraints 0
_refine_ls_restrained_S_all 1.073
_refine_ls_R_factor_all 0.0172
_refine_ls_R_factor_gt 0.0172
_refine_ls_shift/su_max 0.001
_refine_ls_shift/su_mean 0.000
_refine_ls_structure_factor_coef Fsqd
_refine_ls_weighting_details 'calc w=1/[\s^2^(Fo^2^)+(0.0289P)^2^+0.3172P] where P=(Fo^2^+2Fc^2^)/3'
_refine_ls_weighting_scheme calc
_refine_ls_wR_factor_gt 0.0434
_refine_ls_wR_factor_ref 0.0434
_reflns_number_gt 2462
_reflns_number_total 2463
_reflns_threshold_expression >2sigma(I)
_cod_data_source_file c0cc00728e.txt
_cod_data_source_block skd676_m
_cod_depositor_comments
;
The following automatic conversions were performed:

'_symmetry_cell_setting' value 'Triclinic' changed to 'triclinic'
according to /home/saulius/struct/CIF-dictionaries/cif_core.dic
dictionary named 'cif_core.dic' version 2.4.2 from 2011-04-26.

Automatic conversion script
Id: cif_fix_values 1891 2012-01-12 08:04:46Z andrius 
;
_cod_original_sg_symbol_H-M p-1
_cod_database_code 7212740

loop_
_symmetry_equiv_pos_as_xyz
'x, y, z'
'-x, -y, -z'

loop_
_atom_site_label
_atom_site_type_symbol
_atom_site_fract_x
_atom_site_fract_y
_atom_site_fract_z
_atom_site_U_iso_or_equiv
_atom_site_adp_type
_atom_site_occupancy
_atom_site_symmetry_multiplicity
_atom_site_calc_flag
_atom_site_refinement_flags
Au1 Au 0.5000 1.0000 1.0000 0.01970(6) Uani 1 2 d S
C1 C 0.3338(3) 0.7066(3) 0.6975(3) 0.0211(5) Uani 1 1 d .
C2 C 0.4404(3) 0.6302(3) 0.7731(3) 0.0200(5) Uani 1 1 d .
C3 C 0.4512(3) 0.4684(3) 0.7094(3) 0.0200(5) Uani 1 1 d .
H3 H 0.5223 0.4199 0.7569 0.024 Uiso 1 1 calc R
C4 C 0.3517(3) 0.3783(3) 0.5702(3) 0.0201(5) Uani 1 1 d .
C5 C 0.2419(3) 0.4542(3) 0.4983(3) 0.0214(5) Uani 1 1 d .
C6 C 0.2352(3) 0.6203(3) 0.5635(3) 0.0223(5) Uani 1 1 d .
H6 H 0.1653 0.6705 0.5167 0.027 Uiso 1 1 calc R
C7 C 0.2185(3) -0.2167(3) 0.1954(3) 0.0232(5) Uani 1 1 d .
H7 H 0.2880 -0.2287 0.1221 0.028 Uiso 1 1 calc R
C8 C 0.0016(4) -0.2929(4) -0.0174(3) 0.0364(7) Uani 1 1 d .
H8A H 0.0906 -0.2996 -0.0750 0.055 Uiso 1 1 calc R
H8B H -0.0540 -0.2097 -0.0346 0.055 Uiso 1 1 calc R
H8C H -0.0715 -0.3968 -0.0496 0.055 Uiso 1 1 calc R
C9 C -0.0565(4) -0.2417(5) 0.2497(4) 0.0387(7) Uani 1 1 d .
H9A H -0.0023 -0.2082 0.3530 0.058 Uiso 1 1 calc R
H9B H -0.1247 -0.3475 0.2280 0.058 Uiso 1 1 calc R
H9C H -0.1210 -0.1632 0.2373 0.058 Uiso 1 1 calc R
N1 N 0.1517(3) 0.3516(3) 0.3693(3) 0.0252(5) Uani 1 1 d .
N2 N 0.3421(3) 0.2183(3) 0.4939(3) 0.0227(5) Uani 1 1 d .
N3 N 0.0620(3) -0.2513(3) 0.1452(3) 0.0234(5) Uani 1 1 d .
Na1 Na 0.5000 0.0000 0.5000 0.0204(3) Uani 1 2 d S
O1 O 0.2806(2) -0.1698(3) 0.3305(2) 0.0300(4) Uani 1 1 d .
S1 S 0.32807(9) 0.91706(8) 0.77159(8) 0.02582(15) Uani 1 1 d .
S2 S 0.55724(8) 0.73911(8) 0.95151(7) 0.02208(14) Uani 1 1 d .
S3 S 0.20501(8) 0.17591(8) 0.34608(8) 0.02581(15) Uani 1 1 d .

loop_
_atom_site_aniso_label
_atom_site_aniso_U_11
_atom_site_aniso_U_22
_atom_site_aniso_U_33
_atom_site_aniso_U_23
_atom_site_aniso_U_13
_atom_site_aniso_U_12
Au1 0.01917(8) 0.01670(8) 0.02372(9) 0.00582(5) 0.00591(5) 0.00374(5)
C1 0.0210(12) 0.0197(12) 0.0236(13) 0.0068(10) 0.0072(10) 0.0039(10)
C2 0.0191(12) 0.0206(13) 0.0201(12) 0.0055(10) 0.0057(10) 0.0026(10)
C3 0.0196(12) 0.0196(12) 0.0221(12) 0.0075(10) 0.0042(10) 0.0050(10)
C4 0.0203(12) 0.0202(12) 0.0227(13) 0.0095(10) 0.0070(10) 0.0041(10)
C5 0.0214(12) 0.0244(13) 0.0196(12) 0.0081(10) 0.0051(10) 0.0044(10)
C6 0.0213(12) 0.0261(13) 0.0237(13) 0.0121(11) 0.0043(10) 0.0075(10)
C7 0.0199(12) 0.0201(13) 0.0295(14) 0.0090(11) 0.0032(10) 0.0015(10)
C8 0.0363(17) 0.0440(18) 0.0241(15) 0.0078(13) -0.0052(12) 0.0037(14)
C9 0.0252(15) 0.058(2) 0.0382(17) 0.0195(16) 0.0098(13) 0.0118(14)
N1 0.0270(12) 0.0264(12) 0.0221(11) 0.0073(10) 0.0020(9) 0.0062(10)
N2 0.0237(11) 0.0194(11) 0.0244(11) 0.0057(9) 0.0029(9) 0.0044(9)
N3 0.0212(11) 0.0263(12) 0.0226(11) 0.0088(9) 0.0011(9) 0.0029(9)
Na1 0.0182(7) 0.0169(7) 0.0227(7) 0.0031(6) -0.0045(5) 0.0036(5)
O1 0.0278(10) 0.0268(10) 0.0320(11) 0.0090(9) -0.0064(8) 0.0013(8)
S1 0.0286(3) 0.0184(3) 0.0300(4) 0.0063(3) -0.0004(3) 0.0079(3)
S2 0.0242(3) 0.0193(3) 0.0220(3) 0.0043(2) 0.0013(2) 0.0067(2)
S3 0.0279(3) 0.0232(3) 0.0232(3) 0.0032(3) -0.0006(3) 0.0057(3)

loop_
_atom_type_symbol
_atom_type_description
_atom_type_scat_dispersion_real
_atom_type_scat_dispersion_imag
_atom_type_scat_source
C C 0.0033 0.0016 'International Tables Vol C Tables 4.2.6.8 and 6.1.1.4'
H H 0.0000 0.0000 'International Tables Vol C Tables 4.2.6.8 and 6.1.1.4'
N N 0.0061 0.0033 'International Tables Vol C Tables 4.2.6.8 and 6.1.1.4'
O O 0.0106 0.0060 'International Tables Vol C Tables 4.2.6.8 and 6.1.1.4'
Na Na 0.0362 0.0249 'International Tables Vol C Tables 4.2.6.8 and 6.1.1.4'
S S 0.1246 0.1234 'International Tables Vol C Tables 4.2.6.8 and 6.1.1.4'
Au Au -2.0133 8.8022 'International Tables Vol C Tables 4.2.6.8 and 6.1.1.4'

loop_
_geom_angle_atom_site_label_1
_geom_angle_atom_site_label_2
_geom_angle_atom_site_label_3
_geom_angle
_geom_angle_site_symmetry_1
_geom_angle_site_symmetry_3
S1 Au1 S1 179.999(2) 2_677 .
S1 Au1 S2 89.94(2) 2_677 .
S1 Au1 S2 90.06(2) . .
S1 Au1 S2 90.06(2) 2_677 2_677
S1 Au1 S2 89.94(2) . 2_677
S2 Au1 S2 180.0 . 2_677
C6 C1 C2 121.5(2) . .
C6 C1 S1 117.2(2) . .
C2 C1 S1 121.3(2) . .
C3 C2 C1 120.9(2) . .
C3 C2 S2 118.1(2) . .
C1 C2 S2 121.05(19) . .
C2 C3 C4 118.3(2) . .
C2 C3 H3 120.9 . .
C4 C3 H3 120.9 . .
N2 C4 C3 126.6(2) . .
N2 C4 C5 112.9(2) . .
C3 C4 C5 120.4(2) . .
N1 C5 C6 126.1(2) . .
N1 C5 C4 113.5(2) . .
C6 C5 C4 120.4(2) . .
C1 C6 C5 118.5(2) . .
C1 C6 H6 120.7 . .
C5 C6 H6 120.7 . .
O1 C7 N3 125.8(3) . .
O1 C7 H7 117.1 . .
N3 C7 H7 117.1 . .
N3 C8 H8A 109.5 . .
N3 C8 H8B 109.5 . .
H8A C8 H8B 109.5 . .
N3 C8 H8C 109.5 . .
H8A C8 H8C 109.5 . .
H8B C8 H8C 109.5 . .
N3 C9 H9A 109.5 . .
N3 C9 H9B 109.5 . .
H9A C9 H9B 109.5 . .
N3 C9 H9C 109.5 . .
H9A C9 H9C 109.5 . .
H9B C9 H9C 109.5 . .
C5 N1 S3 106.28(19) . .
C4 N2 S3 106.23(18) . .
C4 N2 Na1 137.23(18) . .
S3 N2 Na1 115.70(12) . .
C7 N3 C9 121.5(2) . .
C7 N3 C8 121.3(2) . .
C9 N3 C8 117.2(2) . .
O1 Na1 O1 180.0 2_656 .
O1 Na1 N2 83.55(7) 2_656 2_656
O1 Na1 N2 96.45(7) . 2_656
O1 Na1 N2 96.45(7) 2_656 .
O1 Na1 N2 83.55(7) . .
N2 Na1 N2 180.00(8) 2_656 .
O1 Na1 S1 87.99(6) 2_656 2_666
O1 Na1 S1 92.01(6) . 2_666
N2 Na1 S1 92.31(5) 2_656 2_666
N2 Na1 S1 87.69(5) . 2_666
O1 Na1 S1 92.01(6) 2_656 1_545
O1 Na1 S1 87.99(6) . 1_545
N2 Na1 S1 87.69(5) 2_656 1_545
N2 Na1 S1 92.31(5) . 1_545
S1 Na1 S1 179.999(12) 2_666 1_545
C7 O1 Na1 143.47(19) . .
C1 S1 Au1 103.61(9) . .
C1 S1 Na1 91.78(9) . 1_565
Au1 S1 Na1 112.42(3) . 1_565
C2 S2 Au1 103.75(9) . .
N1 S3 N2 101.00(12) . .

loop_
_geom_bond_atom_site_label_1
_geom_bond_atom_site_label_2
_geom_bond_distance
_geom_bond_site_symmetry_2
Au1 S1 2.3051(7) 2_677
Au1 S1 2.3051(7) .
Au1 S2 2.3107(7) .
Au1 S2 2.3107(7) 2_677
C1 C6 1.368(4) .
C1 C2 1.437(4) .
C1 S1 1.765(3) .
C2 C3 1.377(4) .
C2 S2 1.761(3) .
C3 C4 1.411(4) .
C3 H3 0.9300 .
C4 N2 1.349(3) .
C4 C5 1.434(4) .
C5 N1 1.344(4) .
C5 C6 1.404(4) .
C6 H6 0.9300 .
C7 O1 1.232(4) .
C7 N3 1.320(4) .
C7 H7 0.9300 .
C8 N3 1.460(4) .
C8 H8A 0.9600 .
C8 H8B 0.9600 .
C8 H8C 0.9600 .
C9 N3 1.449(4) .
C9 H9A 0.9600 .
C9 H9B 0.9600 .
C9 H9C 0.9600 .
N1 S3 1.615(2) .
N2 S3 1.622(2) .
N2 Na1 2.488(2) .
Na1 O1 2.316(2) 2_656
Na1 O1 2.316(2) .
Na1 N2 2.488(2) 2_656
Na1 S1 3.2020(8) 2_666
Na1 S1 3.2021(8) 1_545
S1 Na1 3.2021(8) 1_565

loop_
_geom_hbond_atom_site_label_D
_geom_hbond_atom_site_label_H
_geom_hbond_atom_site_label_A
_geom_hbond_distance_DH
_geom_hbond_distance_HA
_geom_hbond_distance_DA
_geom_hbond_angle_DHA
_geom_hbond_site_symmetry_A
C7 H7 S2 0.93 2.89 3.803(3) 167.1 1_544
